data_1545856
loop_
_publ_author_name
'Dubey, Ritesh'
'Mir, Niyaz A.'
'Desiraju, Gautam R.'

_publ_section_title
;
 Quaternary cocrystals: combinatorial synthetic strategies based on
 long-range synthon Aufbau modules (LSAM)
;
_journal_issue 2
_journal_name_full IUCrJ
_journal_page_first 102
_journal_page_last 107
_journal_paper_doi 10.1107/S2052252515023957
_journal_volume 3
_journal_year 2016
_chemical_formula_sum 'C56 H48 N8 O6'
_chemical_formula_weight 929.02
_chemical_name_systematic
;
 ?
;
_space_group_crystal_system triclinic
_space_group_IT_number 2
_space_group_name_Hall '-P 1'
_space_group_name_H-M_alt 'P -1'
_symmetry_space_group_name_Hall '-P 1'
_symmetry_space_group_name_H-M 'P -1'
_atom_sites_solution_hydrogens geom
_audit_creation_method SHELXL-2013
_cell_angle_alpha 96.651(13)
_cell_angle_beta 90.601(11)
_cell_angle_gamma 91.433(8)
_cell_formula_units_Z 1
_cell_length_a 7.576(5)
_cell_length_b 9.081(6)
_cell_length_c 16.503(11)
_cell_measurement_temperature 150(2)
_cell_volume 1127.3(13)
_computing_structure_refinement 'SHELXL-2013 (Sheldrick, 2013)'
_diffrn_ambient_temperature 150(2)
_diffrn_measured_fraction_theta_full 0.999
_diffrn_measured_fraction_theta_max 0.993
_diffrn_measurement_device_type 'Rigaku Mercury375R (2x2 bin mode)'
_diffrn_measurement_method 'profile data from \w-scans'
_diffrn_radiation_type MoK\a
_diffrn_radiation_wavelength 0.71073
_diffrn_reflns_av_R_equivalents 0.1062
_diffrn_reflns_av_unetI/netI 0.0781
_diffrn_reflns_Laue_measured_fraction_full 0.999
_diffrn_reflns_Laue_measured_fraction_max 0.993
_diffrn_reflns_limit_h_max 9
_diffrn_reflns_limit_h_min -9
_diffrn_reflns_limit_k_max 11
_diffrn_reflns_limit_k_min -11
_diffrn_reflns_limit_l_max 21
_diffrn_reflns_limit_l_min -21
_diffrn_reflns_number 12024
_diffrn_reflns_point_group_measured_fraction_full 0.999
_diffrn_reflns_point_group_measured_fraction_max 0.993
_diffrn_reflns_theta_full 25.242
_diffrn_reflns_theta_max 27.500
_diffrn_reflns_theta_min 1.242
_diffrn_source 'Sealed Tube'
_exptl_absorpt_coefficient_mu 0.091
_exptl_absorpt_correction_T_max 1.000
_exptl_absorpt_correction_T_min 0.813
_exptl_absorpt_correction_type multi-scan
_exptl_absorpt_process_details 'Jacobson, R. (1998) Private communication'
_exptl_crystal_colour Orange
_exptl_crystal_density_diffrn 1.369
_exptl_crystal_description Block
_exptl_crystal_F_000 488
_exptl_crystal_size_max 0.540
_exptl_crystal_size_mid 0.380
_exptl_crystal_size_min 0.240
_refine_diff_density_max 0.332
_refine_diff_density_min -0.409
_refine_diff_density_rms 0.089
_refine_ls_extinction_method none
_refine_ls_goodness_of_fit_ref 1.068
_refine_ls_hydrogen_treatment constr
_refine_ls_matrix_type full
_refine_ls_number_parameters 316
_refine_ls_number_reflns 5147
_refine_ls_number_restraints 0
_refine_ls_restrained_S_all 1.068
_refine_ls_R_factor_all 0.0643
_refine_ls_R_factor_gt 0.0562
_refine_ls_shift/su_max 0.000
_refine_ls_shift/su_mean 0.000
_refine_ls_structure_factor_coef Fsqd
_refine_ls_weighting_details
;
 w=1/[\s^2^(Fo^2^)+(0.0761P)^2^+0.3328P]
 where P=(Fo^2^+2Fc^2^)/3
;
_refine_ls_weighting_scheme calc
_refine_ls_wR_factor_gt 0.1550
_refine_ls_wR_factor_ref 0.1707
_reflns_Friedel_coverage 0.000
_reflns_number_gt 4445
_reflns_number_total 5147
_reflns_threshold_expression 'I > 2\s(I)'
_cod_data_source_file hi5641.cif
_cod_data_source_block TS_PGL_TMP_PHE_Form_II
_cod_depositor_comments
;
The following automatic conversions were performed:

'_exptl_absorpt_correction_type' value 'Multi-scan' changed to
'multi-scan' according to
/home/data/users/saulius/crontab/automatic-downloads/rss-feeds/IUCr/lib/dictionaries/cif_core.dic
dictionary named 'cif_core.dic' version 2.4.2 from 2011-04-26.

Automatic conversion script
Id: cif_fix_values 4973 2017-02-22 13:04:09Z antanas 
;
_cod_database_code 1545856
_shelx_space_group_comment
;
The symmetry employed for this shelxl refinement is uniquely defined
by the following loop, which should always be used as a source of
symmetry information in preference to the above space-group names.
They are only intended as comments.
;
_shelx_estimated_absorpt_t_min 0.953
_shelx_estimated_absorpt_t_max 0.978
_shelxl_version_number 2013-2

loop_
_space_group_symop_operation_xyz
'x, y, z'
'-x, -y, -z'

loop_
_atom_site_label
_atom_site_type_symbol
_atom_site_fract_x
_atom_site_fract_y
_atom_site_fract_z
_atom_site_U_iso_or_equiv
_atom_site_adp_type
_atom_site_occupancy
_atom_site_site_symmetry_order
_atom_site_calc_flag
_atom_site_refinement_flags_posn
_atom_site_refinement_flags_adp
C29 C 0.46852(19) 0.61536(16) 0.45781(9) 0.0191(3) Uani 1 1 d . .
N1 N 0.25869(17) 0.57971(14) 0.03002(8) 0.0205(3) Uani 1 1 d . .
N2 N 0.27145(17) 0.35054(15) -0.10137(8) 0.0218(3) Uani 1 1 d . .
C11 C 0.31885(19) 0.49128(18) -0.11078(9) 0.0210(3) Uani 1 1 d . .
C10 C 0.3801(2) 0.5268(2) -0.18792(10) 0.0296(4) Uani 1 1 d . .
H10 H 0.3840 0.4518 -0.2330 0.036 Uiso 1 1 calc R U
C18 C 0.31298(19) 0.60735(17) -0.04393(9) 0.0195(3) Uani 1 1 d . .
C12 C 0.2203(2) 0.32264(17) -0.02672(10) 0.0210(3) Uani 1 1 d . .
C16 C 0.1507(2) 0.4049(2) 0.11680(10) 0.0289(4) Uani 1 1 d . .
H16 H 0.1415 0.4813 0.1609 0.035 Uiso 1 1 calc R U
C17 C 0.21075(19) 0.43893(17) 0.03946(9) 0.0207(3) Uani 1 1 d . .
C13 C 0.1763(2) 0.17413(19) -0.01246(12) 0.0305(4) Uani 1 1 d . .
H13 H 0.1845 0.0953 -0.0553 0.037 Uiso 1 1 calc R U
C7 C 0.3666(2) 0.75502(19) -0.05647(11) 0.0289(4) Uani 1 1 d . .
H7 H 0.3617 0.8328 -0.0128 0.035 Uiso 1 1 calc R U
C14 C 0.1228(3) 0.1461(2) 0.06230(13) 0.0388(5) Uani 1 1 d . .
H14 H 0.0956 0.0468 0.0717 0.047 Uiso 1 1 calc R U
C15 C 0.1066(3) 0.2622(2) 0.12715(12) 0.0384(5) Uani 1 1 d . .
H15 H 0.0643 0.2398 0.1784 0.046 Uiso 1 1 calc R U
C8 C 0.4243(3) 0.7842(2) -0.13063(12) 0.0367(4) Uani 1 1 d . .
H8 H 0.4593 0.8826 -0.1386 0.044 Uiso 1 1 calc R U
C9 C 0.4332(2) 0.6689(2) -0.19663(11) 0.0373(4) Uani 1 1 d . .
H9 H 0.4768 0.6913 -0.2477 0.045 Uiso 1 1 calc R U
O1 O 0.78126(15) 0.89833(13) 0.23260(7) 0.0288(3) Uani 1 1 d . .
H1 H 0.7598 0.8234 0.1988 0.043 Uiso 1 1 calc R U
O2 O 1.38254(16) 0.78376(15) 0.16194(8) 0.0339(3) Uani 1 1 d . .
H2 H 1.3316 0.7162 0.1305 0.051 Uiso 1 1 calc R U
O3 O 1.27084(15) 1.18897(13) 0.35391(8) 0.0301(3) Uani 1 1 d . .
H3 H 1.1888 1.2354 0.3784 0.045 Uiso 1 1 calc R U
C4 C 1.32244(19) 0.98455(16) 0.25877(8) 0.0186(3) Uani 1 1 d . .
H4 H 1.4457 1.0043 0.2658 0.022 Uiso 1 1 calc R U
C6 C 1.01977(19) 1.04440(16) 0.29338(9) 0.0199(3) Uani 1 1 d . .
H6 H 0.9382 1.1060 0.3236 0.024 Uiso 1 1 calc R U
C3 C 1.2597(2) 0.86646(16) 0.20453(9) 0.0201(3) Uani 1 1 d . .
C5 C 1.2016(2) 1.07353(16) 0.30272(9) 0.0190(3) Uani 1 1 d . .
C2 C 1.0789(2) 0.83414(17) 0.19424(9) 0.0210(3) Uani 1 1 d . .
H2A H 1.0379 0.7522 0.1572 0.025 Uiso 1 1 calc R U
C1 C 0.95979(19) 0.92400(16) 0.23919(9) 0.0198(3) Uani 1 1 d . .
N4 N 0.54494(17) 0.49791(14) 0.41590(8) 0.0199(3) Uani 1 1 d . .
C25 C 0.6541(2) 0.25434(17) 0.41715(10) 0.0218(3) Uani 1 1 d . .
H25 H 0.6862 0.2523 0.3615 0.026 Uiso 1 1 calc R U
C27 C 0.6394(2) 0.13665(17) 0.54114(10) 0.0244(3) Uani 1 1 d . .
H27 H 0.6610 0.0521 0.5683 0.029 Uiso 1 1 calc R U
C28 C 0.5672(2) 0.25800(17) 0.58280(10) 0.0221(3) Uani 1 1 d . .
H28 H 0.5405 0.2585 0.6389 0.027 Uiso 1 1 calc R U
C26 C 0.6830(2) 0.13475(17) 0.45736(10) 0.0242(3) Uani 1 1 d . .
H26 H 0.7329 0.0488 0.4292 0.029 Uiso 1 1 calc R U
C24 C 0.57604(19) 0.38277(16) 0.45793(9) 0.0187(3) Uani 1 1 d . .
N3 N 0.07011(17) 0.38669(13) 0.44930(8) 0.0194(3) Uani 1 1 d . .
C19 C 0.04643(19) 0.37248(16) 0.52832(9) 0.0186(3) Uani 1 1 d . .
C22 C 0.0529(3) 0.5209(2) 0.33120(10) 0.0318(4) Uani 1 1 d . .
H22A H 0.1027 0.4282 0.3061 0.048 Uiso 1 1 calc R U
H22B H 0.1345 0.6039 0.3243 0.048 Uiso 1 1 calc R U
H22C H -0.0606 0.5364 0.3049 0.048 Uiso 1 1 calc R U
C20 C 0.02579(19) 0.51188(17) 0.42015(9) 0.0192(3) Uani 1 1 d . .
C21 C 0.0990(2) 0.23075(18) 0.55824(12) 0.0299(4) Uani 1 1 d . .
H21A H 0.1447 0.1641 0.5127 0.045 Uiso 1 1 calc R U
H21B H -0.0040 0.1837 0.5810 0.045 Uiso 1 1 calc R U
H21C H 0.1909 0.2514 0.6006 0.045 Uiso 1 1 calc R U

loop_
_atom_site_aniso_label
_atom_site_aniso_U_11
_atom_site_aniso_U_22
_atom_site_aniso_U_33
_atom_site_aniso_U_23
_atom_site_aniso_U_13
_atom_site_aniso_U_12
C29 0.0205(7) 0.0147(7) 0.0226(7) 0.0045(5) -0.0015(5) 0.0009(5)
N1 0.0246(6) 0.0176(6) 0.0189(6) 0.0006(5) -0.0009(5) 0.0023(5)
N2 0.0204(6) 0.0208(7) 0.0229(6) -0.0031(5) -0.0020(5) 0.0030(5)
C11 0.0196(7) 0.0238(8) 0.0195(7) 0.0020(6) -0.0012(5) 0.0025(6)
C10 0.0273(8) 0.0437(10) 0.0176(7) 0.0030(7) 0.0006(6) 0.0008(7)
C18 0.0218(7) 0.0181(7) 0.0190(7) 0.0029(6) -0.0011(5) 0.0018(6)
C12 0.0213(7) 0.0163(7) 0.0251(7) 0.0016(6) -0.0042(6) 0.0023(6)
C16 0.0321(8) 0.0345(9) 0.0208(8) 0.0073(7) -0.0017(6) -0.0021(7)
C17 0.0217(7) 0.0209(7) 0.0196(7) 0.0030(6) -0.0026(6) 0.0016(6)
C13 0.0319(9) 0.0177(8) 0.0419(10) 0.0045(7) -0.0112(7) -0.0012(6)
C7 0.0334(9) 0.0211(8) 0.0330(9) 0.0069(6) -0.0037(7) -0.0014(7)
C14 0.0415(10) 0.0268(9) 0.0508(12) 0.0204(8) -0.0168(9) -0.0113(8)
C15 0.0403(10) 0.0468(12) 0.0310(9) 0.0200(8) -0.0076(8) -0.0103(9)
C8 0.0389(10) 0.0342(10) 0.0402(10) 0.0199(8) -0.0052(8) -0.0073(8)
C9 0.0332(9) 0.0555(12) 0.0262(9) 0.0188(8) -0.0004(7) -0.0042(8)
O1 0.0229(6) 0.0274(6) 0.0330(6) -0.0102(5) 0.0006(5) 0.0007(5)
O2 0.0261(6) 0.0350(7) 0.0352(7) -0.0203(5) 0.0002(5) 0.0076(5)
O3 0.0250(6) 0.0226(6) 0.0383(7) -0.0156(5) 0.0008(5) 0.0031(5)
C4 0.0224(7) 0.0168(7) 0.0167(7) 0.0013(5) 0.0007(5) 0.0030(6)
C6 0.0232(7) 0.0162(7) 0.0201(7) -0.0003(5) 0.0031(6) 0.0053(6)
C3 0.0248(7) 0.0177(7) 0.0176(7) -0.0003(5) 0.0019(5) 0.0073(6)
C5 0.0271(7) 0.0117(6) 0.0179(7) 0.0001(5) 0.0001(5) 0.0025(5)
C2 0.0265(8) 0.0168(7) 0.0184(7) -0.0032(5) -0.0009(6) 0.0021(6)
C1 0.0224(7) 0.0178(7) 0.0194(7) 0.0028(5) 0.0001(5) 0.0024(6)
N4 0.0236(6) 0.0152(6) 0.0217(6) 0.0048(5) -0.0013(5) 0.0022(5)
C25 0.0243(7) 0.0170(7) 0.0240(7) 0.0017(6) -0.0007(6) 0.0033(6)
C27 0.0258(8) 0.0152(7) 0.0339(8) 0.0103(6) -0.0019(6) 0.0036(6)
C28 0.0253(7) 0.0184(7) 0.0241(7) 0.0081(6) -0.0009(6) 0.0027(6)
C26 0.0256(7) 0.0147(7) 0.0324(8) 0.0029(6) 0.0000(6) 0.0047(6)
C24 0.0211(7) 0.0139(7) 0.0216(7) 0.0045(5) -0.0022(5) 0.0007(5)
N3 0.0234(6) 0.0136(6) 0.0206(6) -0.0008(5) -0.0003(5) 0.0022(5)
C19 0.0220(7) 0.0118(7) 0.0223(7) 0.0036(5) -0.0012(5) 0.0018(5)
C22 0.0414(10) 0.0370(10) 0.0177(7) 0.0057(7) 0.0011(7) 0.0019(8)
C20 0.0236(7) 0.0171(7) 0.0171(7) 0.0026(5) -0.0012(5) 0.0005(6)
C21 0.0335(8) 0.0178(8) 0.0406(9) 0.0120(7) -0.0020(7) 0.0060(6)

loop_
_atom_type_symbol
_atom_type_description
_atom_type_scat_dispersion_real
_atom_type_scat_dispersion_imag
_atom_type_scat_source
C C 0.0033 0.0016 'International Tables Vol C Tables 4.2.6.8 and 6.1.1.4'
H H 0.0000 0.0000 'International Tables Vol C Tables 4.2.6.8 and 6.1.1.4'
N N 0.0061 0.0033 'International Tables Vol C Tables 4.2.6.8 and 6.1.1.4'
O O 0.0106 0.0060 'International Tables Vol C Tables 4.2.6.8 and 6.1.1.4'

loop_
_geom_angle_atom_site_label_1
_geom_angle_atom_site_label_2
_geom_angle_atom_site_label_3
_geom_angle
_geom_angle_site_symmetry_1
_geom_angle_site_symmetry_3
N4 C29 C28 118.97(14) . 2_666
N4 C29 C24 121.94(13) . 2_666
C28 C29 C24 119.09(14) 2_666 2_666
C18 N1 C17 117.55(13) . .
C12 N2 C11 117.36(13) . .
N2 C11 C10 119.91(14) . .
N2 C11 C18 121.26(14) . .
C10 C11 C18 118.81(15) . .
C9 C10 C11 119.78(16) . .
C9 C10 H10 120.1 . .
C11 C10 H10 120.1 . .
N1 C18 C7 119.40(14) . .
N1 C18 C11 121.24(14) . .
C7 C18 C11 119.36(15) . .
N2 C12 C13 119.66(14) . .
N2 C12 C17 121.35(14) . .
C13 C12 C17 118.98(15) . .
C15 C16 C17 119.58(17) . .
C15 C16 H16 120.2 . .
C17 C16 H16 120.2 . .
N1 C17 C16 119.42(14) . .
N1 C17 C12 121.19(14) . .
C16 C17 C12 119.39(15) . .
C14 C13 C12 119.74(17) . .
C14 C13 H13 120.1 . .
C12 C13 H13 120.1 . .
C8 C7 C18 120.05(17) . .
C8 C7 H7 120.0 . .
C18 C7 H7 120.0 . .
C13 C14 C15 121.32(17) . .
C13 C14 H14 119.3 . .
C15 C14 H14 119.3 . .
C16 C15 C14 120.91(17) . .
C16 C15 H15 119.5 . .
C14 C15 H15 119.5 . .
C7 C8 C9 120.73(17) . .
C7 C8 H8 119.6 . .
C9 C8 H8 119.6 . .
C10 C9 C8 121.26(16) . .
C10 C9 H9 119.4 . .
C8 C9 H9 119.4 . .
C1 O1 H1 109.5 . .
C3 O2 H2 109.5 . .
C5 O3 H3 109.5 . .
C3 C4 C5 118.76(14) . .
C3 C4 H4 120.6 . .
C5 C4 H4 120.6 . .
C1 C6 C5 119.21(13) . .
C1 C6 H6 120.4 . .
C5 C6 H6 120.4 . .
O2 C3 C4 116.76(14) . .
O2 C3 C2 121.75(14) . .
C4 C3 C2 121.49(13) . .
O3 C5 C4 116.06(14) . .
O3 C5 C6 122.91(13) . .
C4 C5 C6 121.04(14) . .
C1 C2 C3 118.93(14) . .
C1 C2 H2A 120.5 . .
C3 C2 H2A 120.5 . .
O1 C1 C2 122.07(14) . .
O1 C1 C6 117.36(13) . .
C2 C1 C6 120.58(14) . .
C24 N4 C29 115.93(14) . .
C26 C25 C24 120.29(15) . .
C26 C25 H25 119.9 . .
C24 C25 H25 119.9 . .
C28 C27 C26 120.84(14) . .
C28 C27 H27 119.6 . .
C26 C27 H27 119.6 . .
C27 C28 C29 120.00(15) . 2_666
C27 C28 H28 120.0 . .
C29 C28 H28 120.0 2_666 .
C25 C26 C27 120.79(14) . .
C25 C26 H26 119.6 . .
C27 C26 H26 119.6 . .
N4 C24 C25 118.90(14) . .
N4 C24 C29 122.13(13) . 2_666
C25 C24 C29 118.97(13) . 2_666
C20 N3 C19 119.71(12) . .
N3 C19 C20 120.04(14) . 2_566
N3 C19 C21 117.77(13) . .
C20 C19 C21 122.18(15) 2_566 .
C20 C22 H22A 109.5 . .
C20 C22 H22B 109.5 . .
H22A C22 H22B 109.5 . .
C20 C22 H22C 109.5 . .
H22A C22 H22C 109.5 . .
H22B C22 H22C 109.5 . .
N3 C20 C19 120.25(14) . 2_566
N3 C20 C22 117.42(14) . .
C19 C20 C22 122.32(14) 2_566 .
C19 C21 H21A 109.5 . .
C19 C21 H21B 109.5 . .
H21A C21 H21B 109.5 . .
C19 C21 H21C 109.5 . .
H21A C21 H21C 109.5 . .
H21B C21 H21C 109.5 . .

loop_
_geom_bond_atom_site_label_1
_geom_bond_atom_site_label_2
_geom_bond_distance
_geom_bond_site_symmetry_2
C29 N4 1.349(2) .
C29 C28 1.427(2) 2_666
C29 C24 1.433(2) 2_666
N1 C18 1.341(2) .
N1 C17 1.347(2) .
N2 C12 1.345(2) .
N2 C11 1.346(2) .
C11 C10 1.428(2) .
C11 C18 1.437(2) .
C10 C9 1.366(3) .
C10 H10 0.9500 .
C18 C7 1.430(2) .
C12 C13 1.428(2) .
C12 C17 1.432(2) .
C16 C15 1.361(3) .
C16 C17 1.424(2) .
C16 H16 0.9500 .
C13 C14 1.352(3) .
C13 H13 0.9500 .
C7 C8 1.357(3) .
C7 H7 0.9500 .
C14 C15 1.421(3) .
C14 H14 0.9500 .
C15 H15 0.9500 .
C8 C9 1.424(3) .
C8 H8 0.9500 .
C9 H9 0.9500 .
O1 C1 1.368(2) .
O1 H1 0.8400 .
O2 C3 1.3602(18) .
O2 H2 0.8400 .
O3 C5 1.3588(19) .
O3 H3 0.8400 .
C4 C3 1.386(2) .
C4 C5 1.390(2) .
C4 H4 0.9500 .
C6 C1 1.393(2) .
C6 C5 1.400(2) .
C6 H6 0.9500 .
C3 C2 1.399(2) .
C2 C1 1.393(2) .
C2 H2A 0.9500 .
N4 C24 1.344(2) .
C25 C26 1.358(2) .
C25 C24 1.423(2) .
C25 H25 0.9500 .
C27 C28 1.360(2) .
C27 C26 1.423(2) .
C27 H27 0.9500 .
C28 C29 1.427(2) 2_666
C28 H28 0.9500 .
C26 H26 0.9500 .
C24 C29 1.433(2) 2_666
N3 C20 1.334(2) .
N3 C19 1.339(2) .
C19 C20 1.399(2) 2_566
C19 C21 1.493(2) .
C22 C20 1.496(2) .
C22 H22A 0.9800 .
C22 H22B 0.9800 .
C22 H22C 0.9800 .
C20 C19 1.399(2) 2_566
C21 H21A 0.9800 .
C21 H21B 0.9800 .
C21 H21C 0.9800 .

loop_
_geom_hbond_atom_site_label_D
_geom_hbond_atom_site_label_H
_geom_hbond_atom_site_label_A
_geom_hbond_distance_DH
_geom_hbond_distance_HA
_geom_hbond_distance_DA
_geom_hbond_angle_DHA
_geom_hbond_site_symmetry_A
O1 H1 N2 0.84 2.13 2.960(2) 171.8 2_665
O2 H2 N1 0.84 2.01 2.826(2) 162.3 1_655
O3 H3 N3 0.84 1.94 2.7470(19) 159.7 1_665
C2 H2A N2 0.95 2.62 3.362(3) 135.4 2_665
O1 H1 N2 0.84 2.13 2.960(2) 171.8 2_665
O2 H2 N1 0.84 2.01 2.826(2) 162.3 1_655
O3 H3 N3 0.84 1.94 2.7470(19) 159.7 1_665
C2 H2A N2 0.95 2.62 3.362(3) 135.4 2_665

loop_
_geom_torsion_atom_site_label_1
_geom_torsion_atom_site_label_2
_geom_torsion_atom_site_label_3
_geom_torsion_atom_site_label_4
_geom_torsion
_geom_torsion_site_symmetry_1
_geom_torsion_site_symmetry_4
C12 N2 C11 C10 177.86(13) . .
C12 N2 C11 C18 -0.7(2) . .
N2 C11 C10 C9 -178.04(15) . .
C18 C11 C10 C9 0.6(2) . .
C17 N1 C18 C7 -179.46(14) . .
C17 N1 C18 C11 0.3(2) . .
N2 C11 C18 N1 -0.5(2) . .
C10 C11 C18 N1 -179.15(13) . .
N2 C11 C18 C7 179.26(13) . .
C10 C11 C18 C7 0.7(2) . .
C11 N2 C12 C13 -177.19(13) . .
C11 N2 C12 C17 2.1(2) . .
C18 N1 C17 C16 -179.43(13) . .
C18 N1 C17 C12 1.0(2) . .
C15 C16 C17 N1 -178.28(15) . .
C15 C16 C17 C12 1.3(2) . .
N2 C12 C17 N1 -2.4(2) . .
C13 C12 C17 N1 176.94(14) . .
N2 C12 C17 C16 178.08(14) . .
C13 C12 C17 C16 -2.6(2) . .
N2 C12 C13 C14 -179.22(15) . .
C17 C12 C13 C14 1.4(2) . .
N1 C18 C7 C8 178.99(15) . .
C11 C18 C7 C8 -0.8(2) . .
C12 C13 C14 C15 1.0(3) . .
C17 C16 C15 C14 1.2(3) . .
C13 C14 C15 C16 -2.5(3) . .
C18 C7 C8 C9 -0.3(3) . .
C11 C10 C9 C8 -1.7(3) . .
C7 C8 C9 C10 1.5(3) . .
C5 C4 C3 O2 179.03(13) . .
C5 C4 C3 C2 -1.0(2) . .
C3 C4 C5 O3 -178.96(13) . .
C3 C4 C5 C6 0.6(2) . .
C1 C6 C5 O3 179.67(14) . .
C1 C6 C5 C4 0.1(2) . .
O2 C3 C2 C1 -179.42(14) . .
C4 C3 C2 C1 0.6(2) . .
C3 C2 C1 O1 -179.56(13) . .
C3 C2 C1 C6 0.2(2) . .
C5 C6 C1 O1 179.22(13) . .
C5 C6 C1 C2 -0.5(2) . .
C28 C29 N4 C24 179.55(13) 2_666 .
C24 C29 N4 C24 0.2(2) 2_666 .
C26 C27 C28 C29 1.0(2) . 2_666
C24 C25 C26 C27 -1.3(2) . .
C28 C27 C26 C25 0.3(2) . .
C29 N4 C24 C25 179.13(13) . .
C29 N4 C24 C29 -0.2(2) . 2_666
C26 C25 C24 N4 -178.30(14) . .
C26 C25 C24 C29 1.1(2) . 2_666
C20 N3 C19 C20 0.5(2) . 2_566
C20 N3 C19 C21 -179.63(14) . .
C19 N3 C20 C19 -0.5(2) . 2_566
C19 N3 C20 C22 -179.23(14) . .
